data_7018988
loop_
_publ_author_name
'Huang, Peng'
'Qin, Chao'
'Wang, Xin-Long'
'Sun, Chun-Yi'
'Xing, Yan'
'Wang, Hai-Ning'
'Shao, Kui-Zhan'
'Su, Zhong-Min'

_publ_section_title
;
 A new organic--inorganic hybrid based on the crescent-shaped polyoxoanion
 [H6SiNb18O54]8&#x2212; and copper--organic cations
;
_journal_issue 20
_journal_name_full 'Dalton Transactions'
_journal_page_first 6075
_journal_paper_doi 10.1039/c2dt30265a
_journal_volume 41
_journal_year 2012
_chemical_formula_moiety 'C4 H8 Cu N4 Nb18 O54 Si, 3(C4 H8 Cu N4) 22(H2O)'
_chemical_formula_sum 'C16 H82 Cu4 N16 Nb18 O76 Si'
_chemical_formula_weight 3669.61
_chemical_name_systematic
;
?
;
_space_group_IT_number 12
_symmetry_cell_setting monoclinic
_symmetry_Int_Tables_number 12
_symmetry_space_group_name_Hall '-C 2y'
_symmetry_space_group_name_H-M 'C 1 2/m 1'
_atom_sites_solution_hydrogens geom
_atom_sites_solution_primary direct
_atom_sites_solution_secondary difmap
_audit_creation_method SHELXL-97
_cell_angle_alpha 90.00
_cell_angle_beta 102.993(2)
_cell_angle_gamma 90.00
_cell_formula_units_Z 4
_cell_length_a 24.811(2)
_cell_length_b 21.753(2)
_cell_length_c 22.390(2)
_cell_measurement_reflns_used 29468
_cell_measurement_temperature 298(2)
_cell_measurement_theta_max 25.00
_cell_measurement_theta_min 1.26
_cell_volume 11774.8(18)
_computing_cell_refinement 'SMART (Bruker, 1997)'
_computing_data_reduction SAINT
_computing_molecular_graphics 'SHELXTL-PLUS (Sheldrick, 1990)'
_computing_publication_material SHELXL-97
_computing_structure_refinement 'SHELXL-97 (Sheldrick, 1997)'
_computing_structure_solution 'SHELXS-97(Sheldrick, 1997)'
_diffrn_ambient_temperature 298(2)
_diffrn_measured_fraction_theta_full 0.994
_diffrn_measured_fraction_theta_max 0.994
_diffrn_measurement_device_type 'Bruker APEX CCD area-detector'
_diffrn_measurement_method '\w scans'
_diffrn_radiation_monochromator graphite
_diffrn_radiation_source 'fine-focus sealed tube'
_diffrn_radiation_type MoK\a
_diffrn_radiation_wavelength 0.71073
_diffrn_reflns_av_R_equivalents 0.0383
_diffrn_reflns_av_sigmaI/netI 0.0446
_diffrn_reflns_limit_h_max 29
_diffrn_reflns_limit_h_min -28
_diffrn_reflns_limit_k_max 25
_diffrn_reflns_limit_k_min -23
_diffrn_reflns_limit_l_max 26
_diffrn_reflns_limit_l_min -21
_diffrn_reflns_number 29468
_diffrn_reflns_theta_full 25.00
_diffrn_reflns_theta_max 25.00
_diffrn_reflns_theta_min 1.26
_exptl_absorpt_coefficient_mu 2.486
_exptl_absorpt_correction_T_max 0.524
_exptl_absorpt_correction_T_min 0.456
_exptl_absorpt_correction_type multi-scan
_exptl_absorpt_process_details 'SADABS(Sheldrick, 1996)'
_exptl_crystal_colour purple
_exptl_crystal_density_diffrn 2.070
_exptl_crystal_density_method 'not measured'
_exptl_crystal_description block
_exptl_crystal_F_000 6160
_exptl_crystal_size_max 0.32
_exptl_crystal_size_mid 0.28
_exptl_crystal_size_min 0.26
_platon_squeeze_details
;
;
_refine_diff_density_max 0.736
_refine_diff_density_min -0.649
_refine_diff_density_rms 0.099
_refine_ls_extinction_method none
_refine_ls_goodness_of_fit_ref 1.064
_refine_ls_hydrogen_treatment constr
_refine_ls_matrix_type full
_refine_ls_number_parameters 514
_refine_ls_number_reflns 10618
_refine_ls_number_restraints 386
_refine_ls_restrained_S_all 1.114
_refine_ls_R_factor_all 0.0381
_refine_ls_R_factor_gt 0.0294
_refine_ls_shift/su_max 0.001
_refine_ls_shift/su_mean 0.000
_refine_ls_structure_factor_coef Fsqd
_refine_ls_weighting_details 'calc w=1/[\s^2^(Fo^2^)+(0.0253P)^2^+0.0000P] where P=(Fo^2^+2Fc^2^)/3'
_refine_ls_weighting_scheme calc
_refine_ls_wR_factor_gt 0.0660
_refine_ls_wR_factor_ref 0.0678
_reflns_number_gt 8371
_reflns_number_total 10618
_reflns_threshold_expression >2sigma(I)
_cod_data_source_file c2dt30265a.txt
_cod_data_source_block www
_cod_depositor_comments
;
The following automatic conversions were performed:

'_symmetry_cell_setting' value 'Monoclinic' changed to 'monoclinic'
according to /home/saulius/struct/CIF-dictionaries/cif_core.dic
dictionary named 'cif_core.dic' version 2.4.1 from 2010-06-29.

Automatic conversion script
Id: cif_fix_values 1715 2011-07-08 13:25:40Z adriana 
;
_cod_original_cell_volume 11775.2(19)
_cod_original_sg_symbol_H-M 'C 2/m'
_cod_database_code 7018988

loop_
_symmetry_equiv_pos_as_xyz
'x, y, z'
'-x, y, -z'
'x+1/2, y+1/2, z'
'-x+1/2, y+1/2, -z'
'-x, -y, -z'
'x, -y, z'
'-x+1/2, -y+1/2, -z'
'x+1/2, -y+1/2, z'

loop_
_atom_site_label
_atom_site_type_symbol
_atom_site_fract_x
_atom_site_fract_y
_atom_site_fract_z
_atom_site_U_iso_or_equiv
_atom_site_adp_type
_atom_site_occupancy
_atom_site_symmetry_multiplicity
_atom_site_calc_flag
_atom_site_refinement_flags
_atom_site_disorder_assembly
_atom_site_disorder_group
Nb1 Nb 0.266740(14) 0.376981(17) 0.220021(17) 0.02118(9) Uani 1 1 d U . .
Nb2 Nb 0.175589(14) 0.376872(17) 0.316525(17) 0.02028(9) Uani 1 1 d U . .
Nb3 Nb 0.054566(14) 0.422249(17) 0.188168(18) 0.02532(10) Uani 1 1 d U . .
Nb4 Nb 0.154361(16) 0.422388(17) 0.082732(18) 0.02624(10) Uani 1 1 d U . .
Nb5 Nb 0.184365(15) 0.225945(18) 0.323570(19) 0.02818(10) Uani 1 1 d U . .
Nb6 Nb 0.272711(15) 0.225468(18) 0.229951(19) 0.02939(10) Uani 1 1 d U . .
Nb7 Nb 0.147645(15) 0.293273(17) 0.184578(18) 0.02495(10) Uani 1 1 d U . .
Nb8 Nb 0.299121(14) 0.313679(18) 0.357717(18) 0.02516(10) Uani 1 1 d U . .
Nb9 Nb 0.27572(2) 0.5000 0.11280(3) 0.02621(13) Uani 1 2 d SU . .
Nb10 Nb 0.07803(2) 0.5000 0.32252(3) 0.02494(13) Uani 1 2 d SU . .
Si1 Si 0.18297(6) 0.5000 0.22484(7) 0.0166(3) Uani 1 2 d SU . .
Cu1 Cu 0.97752(2) 0.26166(3) 0.30458(3) 0.0568(2) Uani 1 1 d U . .
Cu2A Cu 0.2586(4) 0.2540(6) 0.0023(6) 0.0722(18) Uani 0.40 1 d PU . 1
Cu2B Cu 0.2298(14) 0.2348(17) -0.004(2) 0.0722(18) Uani 0.10 1 d PU . 2
O2 O 0.14161(11) 0.43788(12) 0.34960(13) 0.0269(6) Uani 1 1 d U . .
Cu3 Cu 0.2500 0.2500 0.5000 0.0411(2) Uani 1 2 d SDU . .
O3 O 0.24486(10) 0.37901(12) 0.37387(12) 0.0247(6) Uani 1 1 d U . .
O5 O 0.31595(10) 0.37821(12) 0.29895(12) 0.0249(6) Uani 1 1 d U . .
O6 O 0.13228(16) 0.5000 0.04004(18) 0.0330(10) Uani 1 2 d SU . .
O7 O 0.29602(11) 0.30489(12) 0.19485(13) 0.0285(7) Uani 1 1 d U . .
O8 O 0.01679(14) 0.5000 0.16187(19) 0.0314(10) Uani 1 2 d SU . .
O9 O 0.14999(10) 0.30544(12) 0.34750(13) 0.0262(6) Uani 1 1 d U . .
O10 O 0.11856(10) 0.36376(12) 0.23310(12) 0.0244(6) Uani 1 1 d U . .
O11 O 0.21369(10) 0.43826(12) 0.26009(12) 0.0202(6) Uani 1 1 d U . .
O12 O 0.29772(10) 0.43773(12) 0.18366(13) 0.0272(6) Uani 1 1 d U . .
O13 O 0.20315(11) 0.23605(12) 0.16801(13) 0.0289(7) Uani 1 1 d U . .
O14 O 0.30915(12) 0.16898(14) 0.19901(15) 0.0424(8) Uani 1 1 d U . .
O15 O 0.09125(11) 0.42063(12) 0.12068(13) 0.0285(7) Uani 1 1 d U . .
O17 O 0.25090(10) 0.25382(13) 0.38595(13) 0.0318(7) Uani 1 1 d DU . .
O19 O 0.23159(11) 0.17987(13) 0.28047(13) 0.0331(7) Uani 1 1 d U . .
O20 O 0.32372(10) 0.25238(13) 0.30719(13) 0.0303(7) Uani 1 1 d U . .
O23 O 0.09277(11) 0.27967(14) 0.12206(14) 0.0392(8) Uani 1 1 d U . .
O25 O 0.03952(10) 0.43618(12) 0.27121(13) 0.0287(7) Uani 1 1 d U . .
O28 O 0.19305(10) 0.36367(12) 0.15504(12) 0.0244(6) Uani 1 1 d U . .
O29 O 0.11881(13) 0.5000 0.23083(17) 0.0209(8) Uani 1 2 d SU . .
O31 O 0.19029(14) 0.5000 0.15485(17) 0.0217(8) Uani 1 2 d SU . .
O36 O 0.04821(16) 0.5000 0.3860(2) 0.0396(11) Uani 1 2 d SU . .
O38 O 0.22158(10) 0.31239(12) 0.26944(12) 0.0230(6) Uani 1 1 d U . .
O39 O -0.00042(11) 0.36985(14) 0.16209(15) 0.0400(8) Uani 1 1 d U . .
O41 O 0.13073(10) 0.23578(12) 0.24539(13) 0.0286(7) Uani 1 1 d U . .
O42 O 0.23043(11) 0.43598(12) 0.06938(13) 0.0288(7) Uani 1 1 d U . .
O43 O 0.15520(12) 0.16960(14) 0.36390(15) 0.0412(8) Uani 1 1 d U . .
O45 O 0.35507(11) 0.32098(14) 0.42258(14) 0.0380(8) Uani 1 1 d U . .
O46 O 0.33460(17) 0.5000 0.0816(2) 0.0418(12) Uani 1 2 d SU . .
O48 O 0.13212(12) 0.36966(14) 0.02185(14) 0.0398(8) Uani 1 1 d U . .
N1 N 0.93849(17) 0.2791(2) 0.3733(2) 0.0622(13) Uani 1 1 d U . .
N4 N 1.01180(18) 0.2494(3) 0.2324(2) 0.0711(15) Uani 1 1 d U . .
N8 N 0.23813(17) 0.15907(18) 0.48680(19) 0.0483(11) Uani 1 1 d U . .
N7 N 0.16883(16) 0.2715(2) 0.48598(19) 0.0478(11) Uani 1 1 d U . .
N2 N 1.03115(15) 0.3267(2) 0.3433(2) 0.0548(12) Uani 1 1 d U . .
N3 N 0.92521(17) 0.1934(2) 0.2692(3) 0.0673(14) Uani 1 1 d U . .
C1 C 1.0201(2) 0.3418(3) 0.4033(3) 0.081(2) Uani 1 1 d U . .
H1A H 1.0339 0.3827 0.4156 0.097 Uiso 1 1 calc R . .
H1B H 1.0391 0.3128 0.4338 0.097 Uiso 1 1 calc R . .
C2 C 0.9595(3) 0.3392(3) 0.4000(3) 0.088(2) Uani 1 1 d U . .
H2A H 0.9524 0.3436 0.4406 0.105 Uiso 1 1 calc R . .
H2B H 0.9409 0.3725 0.3745 0.105 Uiso 1 1 calc R . .
C5 C 0.1640(3) 0.3370(3) 0.5007(4) 0.085(2) Uani 1 1 d U . .
H5A H 0.1489 0.3589 0.4630 0.102 Uiso 1 1 calc R . .
H5B H 0.1378 0.3408 0.5267 0.102 Uiso 1 1 calc R . .
C7 C 0.2867(3) 0.1346(3) 0.4702(3) 0.086(2) Uani 1 1 d U . .
H7A H 0.2894 0.0911 0.4799 0.103 Uiso 1 1 calc R . .
H7B H 0.2824 0.1386 0.4262 0.103 Uiso 1 1 calc R . .
C3 C 0.9885(3) 0.1952(4) 0.2014(4) 0.121(3) Uani 1 1 d U . .
H3A H 1.0113 0.1603 0.2179 0.145 Uiso 1 1 calc R . .
H3B H 0.9887 0.1988 0.1583 0.145 Uiso 1 1 calc R . .
N5 N 0.2820(3) 0.3155(3) 0.0594(3) 0.0986(18) Uani 1 1 d U . .
N6 N 0.1834(3) 0.2418(3) 0.0357(3) 0.0978(18) Uani 1 1 d U . .
C4 C 0.9309(3) 0.1839(5) 0.2075(4) 0.133(4) Uani 1 1 d U . .
H4A H 0.9060 0.2113 0.1802 0.159 Uiso 1 1 calc R . .
H4B H 0.9205 0.1420 0.1953 0.159 Uiso 1 1 calc R . .
C8 C 0.3373(4) 0.3278(5) 0.0526(5) 0.152(4) Uani 1 1 d U . .
H8A H 0.3626 0.3078 0.0864 0.183 Uiso 1 1 calc R . .
H8B H 0.3436 0.3717 0.0578 0.183 Uiso 1 1 calc R . .
C9 C 0.1470(5) 0.1900(6) 0.0032(6) 0.195(6) Uani 1 1 d U . .
H9A H 0.1501 0.1547 0.0302 0.234 Uiso 1 1 calc R A 2
H9B H 0.1087 0.2033 -0.0064 0.234 Uiso 1 1 calc R A 2

loop_
_atom_site_aniso_label
_atom_site_aniso_U_11
_atom_site_aniso_U_22
_atom_site_aniso_U_33
_atom_site_aniso_U_23
_atom_site_aniso_U_13
_atom_site_aniso_U_12
Nb1 0.01818(18) 0.0263(2) 0.0202(2) -0.00003(16) 0.00671(16) 0.00244(15)
Nb2 0.01765(17) 0.0242(2) 0.0199(2) 0.00177(15) 0.00620(16) 0.00063(15)
Nb3 0.01644(18) 0.0266(2) 0.0309(2) -0.00140(17) 0.00100(17) -0.00203(16)
Nb4 0.0294(2) 0.0295(2) 0.0178(2) -0.00295(16) 0.00111(17) -0.00031(17)
Nb5 0.0269(2) 0.0255(2) 0.0327(2) 0.00499(17) 0.00766(18) -0.00034(17)
Nb6 0.0270(2) 0.0272(2) 0.0347(3) -0.00118(18) 0.00849(19) 0.00582(17)
Nb7 0.02244(19) 0.0256(2) 0.0256(2) -0.00329(16) 0.00278(17) -0.00081(16)
Nb8 0.01952(18) 0.0316(2) 0.0239(2) 0.00485(17) 0.00393(17) 0.00315(16)
Nb9 0.0287(3) 0.0317(3) 0.0212(3) 0.000 0.0118(2) 0.000
Nb10 0.0185(3) 0.0276(3) 0.0317(3) 0.000 0.0120(2) 0.000
Si1 0.0143(7) 0.0192(8) 0.0164(8) 0.000 0.0037(6) 0.000
Cu1 0.0295(3) 0.0713(5) 0.0722(5) 0.0189(4) 0.0168(3) -0.0085(3)
Cu2A 0.111(5) 0.076(4) 0.0335(15) -0.004(2) 0.024(4) 0.051(3)
Cu2B 0.111(5) 0.076(4) 0.0335(15) -0.004(2) 0.024(4) 0.051(3)
O2 0.0262(14) 0.0313(16) 0.0254(16) 0.0006(13) 0.0104(13) 0.0030(12)
Cu3 0.0364(4) 0.0411(5) 0.0470(6) 0.0097(4) 0.0120(4) 0.0068(4)
O3 0.0236(14) 0.0289(16) 0.0226(16) 0.0006(12) 0.0074(12) 0.0022(12)
O5 0.0165(13) 0.0318(16) 0.0278(16) 0.0032(12) 0.0078(12) 0.0010(12)
O6 0.037(2) 0.037(2) 0.022(2) 0.000 0.001(2) 0.000
O7 0.0263(15) 0.0341(17) 0.0266(17) -0.0016(13) 0.0093(13) 0.0046(13)
O8 0.0160(19) 0.029(2) 0.042(3) 0.000 -0.0090(19) 0.000
O9 0.0212(14) 0.0276(16) 0.0317(17) 0.0046(13) 0.0097(13) -0.0015(12)
O10 0.0180(13) 0.0236(15) 0.0307(17) 0.0021(12) 0.0036(12) -0.0011(11)
O11 0.0170(13) 0.0253(15) 0.0186(15) 0.0019(11) 0.0049(12) -0.0013(11)
O12 0.0233(14) 0.0329(17) 0.0278(17) 0.0028(13) 0.0106(13) 0.0010(12)
O13 0.0297(14) 0.0276(16) 0.0282(17) -0.0044(13) 0.0041(13) 0.0026(13)
O14 0.0402(18) 0.0356(19) 0.052(2) -0.0048(16) 0.0114(16) 0.0122(15)
O15 0.0253(14) 0.0318(18) 0.0243(16) -0.0009(13) -0.0034(13) 0.0009(13)
O17 0.0273(15) 0.0311(17) 0.0356(18) 0.0116(13) 0.0038(13) 0.0049(13)
O19 0.0369(16) 0.0273(16) 0.0354(19) 0.0033(13) 0.0088(14) 0.0040(13)
O20 0.0235(14) 0.0316(17) 0.0355(18) 0.0025(13) 0.0062(13) 0.0073(13)
O23 0.0307(16) 0.041(2) 0.041(2) -0.0043(15) -0.0020(15) -0.0021(14)
O25 0.0214(14) 0.0286(17) 0.0391(18) -0.0005(13) 0.0131(14) -0.0035(12)
O28 0.0249(14) 0.0295(16) 0.0194(15) -0.0016(12) 0.0059(12) 0.0049(12)
O29 0.0117(17) 0.027(2) 0.022(2) 0.000 0.0010(16) 0.000
O31 0.0218(19) 0.025(2) 0.018(2) 0.000 0.0042(16) 0.000
O36 0.031(2) 0.051(3) 0.044(3) 0.000 0.023(2) 0.000
O38 0.0183(13) 0.0292(15) 0.0225(15) 0.0020(11) 0.0068(11) 0.0015(11)
O39 0.0251(15) 0.0364(19) 0.053(2) -0.0061(16) -0.0023(15) -0.0075(14)
O41 0.0243(14) 0.0257(16) 0.0360(18) 0.0002(13) 0.0073(13) -0.0015(12)
O42 0.0343(16) 0.0294(17) 0.0239(17) -0.0027(12) 0.0090(14) 0.0016(13)
O43 0.0434(18) 0.0351(19) 0.048(2) 0.0095(15) 0.0157(16) -0.0023(15)
O45 0.0271(15) 0.051(2) 0.0318(18) 0.0082(15) -0.0012(14) 0.0021(14)
O46 0.041(2) 0.053(3) 0.040(3) 0.000 0.026(2) 0.000
O48 0.0486(19) 0.0354(19) 0.0324(19) -0.0072(14) 0.0030(16) -0.0018(15)
N1 0.050(3) 0.077(3) 0.064(3) -0.006(3) 0.023(2) -0.028(2)
N4 0.042(3) 0.101(4) 0.076(4) 0.017(3) 0.024(3) -0.003(3)
N8 0.064(3) 0.036(2) 0.049(3) 0.005(2) 0.019(2) 0.008(2)
N7 0.042(2) 0.061(3) 0.042(3) 0.003(2) 0.014(2) 0.011(2)
N2 0.029(2) 0.062(3) 0.071(3) 0.024(2) 0.006(2) -0.011(2)
N3 0.041(3) 0.083(4) 0.085(4) -0.014(3) 0.029(3) -0.013(2)
C1 0.056(3) 0.087(5) 0.091(5) 0.021(4) -0.002(4) -0.037(3)
C2 0.072(4) 0.115(6) 0.082(5) -0.001(4) 0.032(4) -0.034(4)
C5 0.070(4) 0.067(4) 0.127(7) 0.010(4) 0.041(5) 0.031(4)
C7 0.078(4) 0.059(4) 0.115(6) -0.027(4) 0.009(4) 0.021(4)
C3 0.108(6) 0.156(8) 0.121(7) -0.017(6) 0.074(6) -0.015(6)
N5 0.146(4) 0.091(4) 0.058(4) -0.007(3) 0.021(4) 0.058(3)
N6 0.131(4) 0.106(4) 0.062(4) -0.001(3) 0.033(3) 0.054(3)
C4 0.070(5) 0.198(10) 0.136(7) -0.070(7) 0.036(5) -0.055(5)
C8 0.159(6) 0.170(7) 0.118(7) -0.044(6) 0.010(6) 0.022(6)
C9 0.231(12) 0.193(12) 0.203(13) -0.086(9) 0.137(11) -0.044(8)

loop_
_atom_type_symbol
_atom_type_description
_atom_type_scat_dispersion_real
_atom_type_scat_dispersion_imag
_atom_type_scat_source
O O 0.0106 0.0060 'International Tables Vol C Tables 4.2.6.8 and 6.1.1.4'
Cu Cu 0.3201 1.2651 'International Tables Vol C Tables 4.2.6.8 and 6.1.1.4'
Nb Nb -2.0727 0.6215 'International Tables Vol C Tables 4.2.6.8 and 6.1.1.4'
Si Si 0.0817 0.0704 'International Tables Vol C Tables 4.2.6.8 and 6.1.1.4'
C C 0.0033 0.0016 'International Tables Vol C Tables 4.2.6.8 and 6.1.1.4'
H H 0.0000 0.0000 'International Tables Vol C Tables 4.2.6.8 and 6.1.1.4'
N N 0.0061 0.0033 'International Tables Vol C Tables 4.2.6.8 and 6.1.1.4'

loop_
_geom_angle_atom_site_label_1
_geom_angle_atom_site_label_2
_geom_angle_atom_site_label_3
_geom_angle
_geom_angle_site_symmetry_1
_geom_angle_site_symmetry_3
O12 Nb1 O7 104.11(12) . .
O12 Nb1 O5 99.10(12) . .
O7 Nb1 O5 94.58(12) . .
O12 Nb1 O28 100.48(11) . .
O7 Nb1 O28 90.71(11) . .
O5 Nb1 O28 157.80(10) . .
O12 Nb1 O11 95.41(11) . .
O7 Nb1 O11 160.09(11) . .
O5 Nb1 O11 86.03(10) . .
O28 Nb1 O11 81.81(10) . .
O12 Nb1 O38 171.94(11) . .
O7 Nb1 O38 83.92(11) . .
O5 Nb1 O38 80.69(10) . .
O28 Nb1 O38 78.46(10) . .
O11 Nb1 O38 76.53(9) . .
O12 Nb1 Nb6 137.80(8) . .
O7 Nb1 Nb6 33.73(8) . .
O5 Nb1 Nb6 86.68(8) . .
O28 Nb1 Nb6 85.84(7) . .
O11 Nb1 Nb6 126.76(7) . .
O38 Nb1 Nb6 50.25(7) . .
O12 Nb1 Nb8 133.17(9) . .
O7 Nb1 Nb8 84.39(9) . .
O5 Nb1 Nb8 34.10(8) . .
O28 Nb1 Nb8 125.73(7) . .
O11 Nb1 Nb8 85.09(7) . .
O38 Nb1 Nb8 47.27(6) . .
Nb6 Nb1 Nb8 61.580(12) . .
O2 Nb2 O9 103.20(12) . .
O2 Nb2 O3 97.98(12) . .
O9 Nb2 O3 95.78(11) . .
O2 Nb2 O10 100.41(11) . .
O9 Nb2 O10 90.00(11) . .
O3 Nb2 O10 158.91(10) . .
O2 Nb2 O11 95.14(11) . .
O9 Nb2 O11 161.07(11) . .
O3 Nb2 O11 86.15(10) . .
O10 Nb2 O11 82.03(10) . .
O2 Nb2 O38 172.24(11) . .
O9 Nb2 O38 84.54(10) . .
O3 Nb2 O38 81.54(10) . .
O10 Nb2 O38 78.84(10) . .
O11 Nb2 O38 77.10(9) . .
O2 Nb2 Nb5 137.80(8) . .
O9 Nb2 Nb5 34.69(8) . .
O3 Nb2 Nb5 87.25(8) . .
O10 Nb2 Nb5 86.04(7) . .
O11 Nb2 Nb5 127.04(7) . .
O38 Nb2 Nb5 49.96(7) . .
O2 Nb2 Nb8 132.69(9) . .
O9 Nb2 Nb8 85.51(8) . .
O3 Nb2 Nb8 34.75(8) . .
O10 Nb2 Nb8 126.31(7) . .
O11 Nb2 Nb8 85.47(6) . .
O38 Nb2 Nb8 47.47(7) . .
Nb5 Nb2 Nb8 61.528(11) . .
O39 Nb3 O15 101.17(13) . .
O39 Nb3 O8 100.10(13) . .
O15 Nb3 O8 93.34(14) . .
O39 Nb3 O25 96.48(13) . .
O15 Nb3 O25 161.66(11) . .
O8 Nb3 O25 88.40(15) . .
O39 Nb3 O10 102.16(12) . .
O15 Nb3 O10 85.72(11) . .
O8 Nb3 O10 157.48(11) . .
O25 Nb3 O10 85.74(11) . .
O39 Nb3 O29 171.30(12) . .
O15 Nb3 O29 86.32(12) . .
O8 Nb3 O29 74.82(11) . .
O25 Nb3 O29 76.51(11) . .
O10 Nb3 O29 82.66(9) . .
O48 Nb4 O15 100.46(13) . .
O48 Nb4 O6 100.26(14) . .
O15 Nb4 O6 93.79(14) . .
O48 Nb4 O42 97.01(13) . .
O15 Nb4 O42 161.76(11) . .
O6 Nb4 O42 88.24(14) . .
O48 Nb4 O28 101.96(12) . .
O15 Nb4 O28 85.70(10) . .
O6 Nb4 O28 157.49(12) . .
O42 Nb4 O28 85.56(11) . .
O48 Nb4 O31 172.16(13) . .
O15 Nb4 O31 86.13(11) . .
O6 Nb4 O31 74.87(12) . .
O42 Nb4 O31 76.88(11) . .
O28 Nb4 O31 82.65(10) . .
O43 Nb5 O19 104.83(13) . .
O43 Nb5 O41 104.95(13) . .
O19 Nb5 O41 88.68(12) . .
O43 Nb5 O17 102.79(13) . .
O19 Nb5 O17 90.46(12) . .
O41 Nb5 O17 151.51(11) . .
O43 Nb5 O9 102.05(12) . .
O19 Nb5 O9 153.12(11) . .
O41 Nb5 O9 84.41(11) . .
O17 Nb5 O9 83.60(11) . .
O43 Nb5 O38 175.53(12) . .
O19 Nb5 O38 79.64(10) . .
O41 Nb5 O38 74.79(10) . .
O17 Nb5 O38 77.05(10) . .
O9 Nb5 O38 73.48(9) . .
O43 Nb5 Nb2 133.21(10) . .
O19 Nb5 Nb2 121.91(8) . .
O41 Nb5 Nb2 79.85(8) . .
O17 Nb5 Nb2 76.50(8) . .
O9 Nb5 Nb2 31.25(7) . .
O38 Nb5 Nb2 42.33(6) . .
O43 Nb5 Nb6 135.69(10) . .
O19 Nb5 Nb6 30.85(8) . .
O41 Nb5 Nb6 81.38(8) . .
O17 Nb5 Nb6 83.38(8) . .
O9 Nb5 Nb6 122.27(7) . .
O38 Nb5 Nb6 48.79(6) . .
Nb2 Nb5 Nb6 91.067(13) . .
O14 Nb6 O19 104.77(13) . .
O14 Nb6 O13 104.55(13) . .
O19 Nb6 O13 88.74(12) . .
O14 Nb6 O20 105.40(13) . .
O19 Nb6 O20 87.66(12) . .
O13 Nb6 O20 149.77(11) . .
O14 Nb6 O7 103.02(13) . .
O19 Nb6 O7 152.20(11) . .
O13 Nb6 O7 84.77(11) . .
O20 Nb6 O7 84.57(11) . .
O14 Nb6 O38 176.07(12) . .
O19 Nb6 O38 79.06(10) . .
O13 Nb6 O38 74.41(10) . .
O20 Nb6 O38 75.43(9) . .
O7 Nb6 O38 73.16(9) . .
O14 Nb6 Nb1 133.64(11) . .
O19 Nb6 Nb1 121.57(8) . .
O13 Nb6 Nb1 79.46(8) . .
O20 Nb6 Nb1 76.99(8) . .
O7 Nb6 Nb1 30.63(7) . .
O38 Nb6 Nb1 42.58(6) . .
O14 Nb6 Nb5 135.60(11) . .
O19 Nb6 Nb5 30.83(8) . .
O13 Nb6 Nb5 81.23(8) . .
O20 Nb6 Nb5 80.40(8) . .
O7 Nb6 Nb5 121.38(7) . .
O38 Nb6 Nb5 48.23(6) . .
Nb1 Nb6 Nb5 90.759(12) . .
O23 Nb7 O13 101.30(13) . .
O23 Nb7 O41 101.45(13) . .
O13 Nb7 O41 89.75(11) . .
O23 Nb7 O28 104.41(12) . .
O13 Nb7 O28 87.35(11) . .
O41 Nb7 O28 154.05(11) . .
O23 Nb7 O10 104.01(12) . .
O13 Nb7 O10 154.60(11) . .
O41 Nb7 O10 87.39(11) . .
O28 Nb7 O10 84.33(10) . .
O23 Nb7 O38 179.54(13) . .
O13 Nb7 O38 79.15(10) . .
O41 Nb7 O38 78.62(10) . .
O28 Nb7 O38 75.50(9) . .
O10 Nb7 O38 75.54(9) . .
O45 Nb8 O20 104.39(13) . .
O45 Nb8 O17 102.50(13) . .
O20 Nb8 O17 91.51(12) . .
O45 Nb8 O5 103.37(12) . .
O20 Nb8 O5 87.69(11) . .
O17 Nb8 O5 153.47(11) . .
O45 Nb8 O3 102.59(12) . .
O20 Nb8 O3 152.80(11) . .
O17 Nb8 O3 86.05(11) . .
O5 Nb8 O3 82.74(10) . .
O45 Nb8 O38 175.48(12) . .
O20 Nb8 O38 79.19(10) . .
O17 Nb8 O38 79.99(10) . .
O5 Nb8 O38 73.81(9) . .
O3 Nb8 O38 73.70(10) . .
O45 Nb8 Nb2 134.28(10) . .
O20 Nb8 Nb2 121.31(8) . .
O17 Nb8 Nb2 76.79(8) . .
O5 Nb8 Nb2 81.03(7) . .
O3 Nb8 Nb2 31.99(7) . .
O38 Nb8 Nb2 42.31(6) . .
O45 Nb8 Nb1 134.95(10) . .
O20 Nb8 Nb1 77.54(8) . .
O17 Nb8 Nb1 122.53(8) . .
O5 Nb8 Nb1 31.80(7) . .
O3 Nb8 Nb1 81.02(7) . .
O38 Nb8 Nb1 42.61(6) . .
Nb2 Nb8 Nb1 63.235(11) . .
O46 Nb9 O42 104.13(13) . .
O46 Nb9 O42 104.13(13) . 6_565
O42 Nb9 O42 93.49(17) . 6_565
O46 Nb9 O12 101.90(13) . 6_565
O42 Nb9 O12 153.17(11) . 6_565
O42 Nb9 O12 86.36(11) 6_565 6_565
O46 Nb9 O12 101.90(13) . .
O42 Nb9 O12 86.36(11) . .
O42 Nb9 O12 153.17(11) 6_565 .
O12 Nb9 O12 82.02(16) 6_565 .
O46 Nb9 O31 178.66(17) . .
O42 Nb9 O31 74.98(10) . .
O42 Nb9 O31 74.98(10) 6_565 .
O12 Nb9 O31 79.10(9) 6_565 .
O12 Nb9 O31 79.10(9) . .
O36 Nb10 O25 104.07(12) . .
O36 Nb10 O25 104.07(12) . 6_565
O25 Nb10 O25 92.95(17) . 6_565
O36 Nb10 O2 101.36(13) . 6_565
O25 Nb10 O2 153.78(11) . 6_565
O25 Nb10 O2 86.95(11) 6_565 6_565
O36 Nb10 O2 101.36(13) . .
O25 Nb10 O2 86.95(11) . .
O25 Nb10 O2 153.78(11) 6_565 .
O2 Nb10 O2 81.88(15) 6_565 .
O36 Nb10 O29 178.96(16) . .
O25 Nb10 O29 75.24(9) . .
O25 Nb10 O29 75.24(9) 6_565 .
O2 Nb10 O29 79.41(9) 6_565 .
O2 Nb10 O29 79.41(9) . .
O31 Si1 O29 113.9(2) . .
O31 Si1 O11 108.79(12) . 6_565
O29 Si1 O11 108.36(12) . 6_565
O31 Si1 O11 108.79(12) . .
O29 Si1 O11 108.36(12) . .
O11 Si1 O11 108.54(19) 6_565 .
N2 Cu1 N4 94.7(2) . .
N2 Cu1 N3 177.1(2) . .
N4 Cu1 N3 86.4(2) . .
N2 Cu1 N1 85.64(18) . .
N4 Cu1 N1 175.2(2) . .
N3 Cu1 N1 93.50(18) . .
Cu2A Cu2A N6 136(4) 7 7
Cu2A Cu2A N5 125(3) 7 .
N6 Cu2A N5 97.3(5) 7 .
Cu2A Cu2A N5 45(3) 7 7
N6 Cu2A N5 92.3(6) 7 7
N5 Cu2A N5 170.0(6) . 7
Cu2A Cu2A N6 36(3) 7 .
N6 Cu2A N6 171.7(7) 7 .
N5 Cu2A N6 90.6(6) . .
N5 Cu2A N6 79.7(4) 7 .
Cu2B Cu2B N6 124(5) 7 .
Cu2B Cu2B N5 119(5) 7 7
N6 Cu2B N5 117.1(18) . 7
Cu2B Cu2B C8 158(5) 7 7
N6 Cu2B C8 77.3(12) . 7
N5 Cu2B C8 40.0(7) 7 7
Cu2B Cu2B C9 165(5) 7 .
N6 Cu2B C9 41.1(8) . .
N5 Cu2B C9 76.1(12) 7 .
C8 Cu2B C9 36.9(6) 7 .
Cu2B Cu2B N5 36(3) 7 .
N6 Cu2B N5 88.0(16) . .
N5 Cu2B N5 155.0(19) 7 .
C8 Cu2B N5 164.2(18) 7 .
C9 Cu2B N5 129.0(17) . .
Cu2B Cu2B N6 33(3) 7 7
N6 Cu2B N6 157(2) . 7
N5 Cu2B N6 86.4(16) 7 7
C8 Cu2B N6 125.9(17) 7 7
C9 Cu2B N6 162.4(18) . 7
N5 Cu2B N6 68.6(8) . 7
Nb2 O2 Nb10 138.87(16) . .
N8 Cu3 N8 180.0 7_556 .
N8 Cu3 N7 84.46(17) 7_556 .
N8 Cu3 N7 95.54(17) . .
N8 Cu3 N7 95.54(17) 7_556 7_556
N8 Cu3 N7 84.46(17) . 7_556
N7 Cu3 N7 180.0 . 7_556
Nb2 O3 Nb8 113.26(13) . .
Nb1 O5 Nb8 114.10(12) . .
Nb4 O6 Nb4 119.3(2) 6_565 .
Nb1 O7 Nb6 115.64(13) . .
Nb3 O8 Nb3 119.39(18) 6_565 .
Nb2 O9 Nb5 114.06(12) . .
Nb2 O10 Nb7 108.62(11) . .
Nb2 O10 Nb3 129.02(13) . .
Nb7 O10 Nb3 120.28(13) . .
Si1 O11 Nb2 123.85(13) . .
Si1 O11 Nb1 123.42(14) . .
Nb2 O11 Nb1 103.93(11) . .
Nb1 O12 Nb9 139.35(15) . .
Nb7 O13 Nb6 118.98(14) . .
Nb3 O15 Nb4 155.47(15) . .
Nb8 O17 Nb5 116.24(13) . .
Nb5 O19 Nb6 118.32(14) . .
Nb8 O20 Nb6 119.28(13) . .
Nb10 O25 Nb3 119.69(13) . .
Nb1 O28 Nb7 109.31(12) . .
Nb1 O28 Nb4 128.76(13) . .
Nb7 O28 Nb4 119.96(12) . .
Si1 O29 Nb3 123.22(12) . 6_565
Si1 O29 Nb3 123.22(12) . .
Nb3 O29 Nb3 90.94(11) 6_565 .
Si1 O29 Nb10 131.0(2) . .
Nb3 O29 Nb10 88.35(9) 6_565 .
Nb3 O29 Nb10 88.35(9) . .
Si1 O31 Nb4 123.62(11) . .
Si1 O31 Nb4 123.62(11) . 6_565
Nb4 O31 Nb4 90.98(13) . 6_565
Si1 O31 Nb9 130.76(19) . .
Nb4 O31 Nb9 87.95(10) . .
Nb4 O31 Nb9 87.95(10) 6_565 .
Nb2 O38 Nb1 101.90(11) . .
Nb2 O38 Nb7 95.98(9) . .
Nb1 O38 Nb7 95.59(10) . .
Nb2 O38 Nb8 90.22(9) . .
Nb1 O38 Nb8 90.12(8) . .
Nb7 O38 Nb8 170.51(13) . .
Nb2 O38 Nb5 87.71(8) . .
Nb1 O38 Nb5 169.57(12) . .
Nb7 O38 Nb5 87.32(8) . .
Nb8 O38 Nb5 85.76(8) . .
Nb2 O38 Nb6 170.10(12) . .
Nb1 O38 Nb6 87.17(8) . .
Nb7 O38 Nb6 86.98(9) . .
Nb8 O38 Nb6 85.74(8) . .
Nb5 O38 Nb6 82.98(8) . .
Nb5 O41 Nb7 118.78(13) . .
Nb9 O42 Nb4 119.91(14) . .
C2 N1 Cu1 106.6(3) . .
C3 N4 Cu1 107.6(4) . .
C7 N8 Cu3 107.4(4) . .
C5 N7 Cu3 108.4(3) . .
C1 N2 Cu1 108.1(3) . .
C4 N3 Cu1 106.9(4) . .
N2 C1 C2 109.9(5) . .
N2 C1 H1A 109.7 . .
C2 C1 H1A 109.7 . .
N2 C1 H1B 109.7 . .
C2 C1 H1B 109.7 . .
H1A C1 H1B 108.2 . .
N1 C2 C1 108.2(6) . .
N1 C2 H2A 110.1 . .
C1 C2 H2A 110.1 . .
N1 C2 H2B 110.1 . .
C1 C2 H2B 110.1 . .
H2A C2 H2B 108.4 . .
C7 C5 N7 115.4(5) 7_556 .
C7 C5 H5A 108.4 7_556 .
N7 C5 H5A 108.4 . .
C7 C5 H5B 108.4 7_556 .
N7 C5 H5B 108.4 . .
H5A C5 H5B 107.5 . .
C5 C7 N8 114.2(5) 7_556 .
C5 C7 H7A 108.7 7_556 .
N8 C7 H7A 108.7 . .
C5 C7 H7B 108.7 7_556 .
N8 C7 H7B 108.7 . .
H7A C7 H7B 107.6 . .
N4 C3 C4 112.8(7) . .
N4 C3 H3A 109.0 . .
C4 C3 H3A 109.0 . .
N4 C3 H3B 109.0 . .
C4 C3 H3B 109.0 . .
H3A C3 H3B 107.8 . .
C8 N5 Cu2B 93.2(12) . 7
C8 N5 Cu2A 102.7(6) . .
Cu2B N5 Cu2A 10.0(13) 7 .
C8 N5 Cu2A 112.6(6) . 7
Cu2B N5 Cu2A 19.5(10) 7 7
Cu2A N5 Cu2A 10.0(5) . 7
C8 N5 Cu2B 117.9(10) . .
Cu2B N5 Cu2B 25.0(19) 7 .
Cu2A N5 Cu2B 15.2(7) . .
Cu2A N5 Cu2B 5.7(11) 7 .
C9 N6 Cu2B 95.0(12) . .
C9 N6 Cu2A 105.0(6) . 7
Cu2B N6 Cu2A 10.1(13) . 7
C9 N6 Cu2A 112.8(6) . .
Cu2B N6 Cu2A 17.9(11) . .
Cu2A N6 Cu2A 8.3(7) 7 .
C9 N6 Cu2B 118.4(10) . 7
Cu2B N6 Cu2B 23.5(19) . 7
Cu2A N6 Cu2B 13.6(7) 7 7
Cu2A N6 Cu2B 5.8(10) . 7
N3 C4 C3 111.7(7) . .
N3 C4 H4A 109.3 . .
C3 C4 H4A 109.3 . .
N3 C4 H4B 109.3 . .
C3 C4 H4B 109.3 . .
H4A C4 H4B 107.9 . .
N5 C8 C9 119.4(9) . 7
N5 C8 Cu2B 46.8(10) . 7
C9 C8 Cu2B 74.3(11) 7 7
N5 C8 H8A 107.5 . .
C9 C8 H8A 107.5 7 .
Cu2B C8 H8A 112.8 7 .
N5 C8 H8B 107.5 . .
C9 C8 H8B 107.5 7 .
Cu2B C8 H8B 137.6 7 .
H8A C8 H8B 107.0 . .
C8 C9 N6 111.5(9) 7 .
C8 C9 Cu2B 68.8(11) 7 .
N6 C9 Cu2B 44.0(10) . .
C8 C9 H9A 109.3 7 .
N6 C9 H9A 109.3 . .
Cu2B C9 H9A 115.5 . .
C8 C9 H9B 109.3 7 .
N6 C9 H9B 109.3 . .
Cu2B C9 H9B 134.5 . .
H9A C9 H9B 108.0 . .

loop_
_geom_bond_atom_site_label_1
_geom_bond_atom_site_label_2
_geom_bond_distance
_geom_bond_site_symmetry_2
Nb1 O12 1.811(3) .
Nb1 O7 1.868(3) .
Nb1 O5 1.909(3) .
Nb1 O28 2.085(3) .
Nb1 O11 2.201(2) .
Nb1 O38 2.239(2) .
Nb1 Nb6 3.3045(6) .
Nb1 Nb8 3.3065(6) .
Nb2 O2 1.817(3) .
Nb2 O9 1.870(3) .
Nb2 O3 1.901(3) .
Nb2 O10 2.094(3) .
Nb2 O11 2.193(2) .
Nb2 O38 2.219(3) .
Nb2 Nb5 3.2918(6) .
Nb2 Nb8 3.2959(5) .
Nb3 O39 1.773(3) .
Nb3 O15 1.932(3) .
Nb3 O8 1.9590(18) .
Nb3 O25 2.000(3) .
Nb3 O10 2.106(3) .
Nb3 O29 2.373(2) .
Nb4 O48 1.772(3) .
Nb4 O15 1.942(3) .
Nb4 O6 1.957(2) .
Nb4 O42 1.998(3) .
Nb4 O28 2.115(3) .
Nb4 O31 2.368(3) .
Nb5 O43 1.771(3) .
Nb5 O19 1.954(3) .
Nb5 O41 1.958(3) .
Nb5 O17 2.002(3) .
Nb5 O9 2.052(3) .
Nb5 O38 2.522(3) .
Nb5 Nb6 3.3563(6) .
Nb6 O14 1.757(3) .
Nb6 O19 1.955(3) .
Nb6 O13 1.970(3) .
Nb6 O20 1.988(3) .
Nb6 O7 2.035(3) .
Nb6 O38 2.544(3) .
Nb7 O23 1.745(3) .
Nb7 O13 1.953(3) .
Nb7 O41 1.962(3) .
Nb7 O28 2.094(3) .
Nb7 O10 2.099(3) .
Nb7 O38 2.362(3) .
Nb8 O45 1.776(3) .
Nb8 O20 1.934(3) .
Nb8 O17 1.966(3) .
Nb8 O5 2.031(3) .
Nb8 O3 2.045(3) .
Nb8 O38 2.429(3) .
Nb9 O46 1.755(4) .
Nb9 O42 1.912(3) .
Nb9 O42 1.912(3) 6_565
Nb9 O12 2.064(3) 6_565
Nb9 O12 2.064(3) .
Nb9 O31 2.505(3) .
Nb10 O36 1.744(4) .
Nb10 O25 1.915(3) .
Nb10 O25 1.915(3) 6_565
Nb10 O2 2.062(3) 6_565
Nb10 O2 2.062(3) .
Nb10 O29 2.484(4) .
Si1 O31 1.618(4) .
Si1 O29 1.627(3) .
Si1 O11 1.654(3) 6_565
Si1 O11 1.654(3) .
Cu1 N2 2.001(4) .
Cu1 N4 2.006(5) .
Cu1 N3 2.014(5) .
Cu1 N1 2.029(5) .
Cu2A Cu2A 0.450(16) 7
Cu2A N6 1.831(12) 7
Cu2A N5 1.853(13) .
Cu2A N5 2.141(13) 7
Cu2A N6 2.177(11) .
Cu2B Cu2B 1.18(6) 7
Cu2B N6 1.61(4) .
Cu2B N5 1.63(4) 7
Cu2B C8 2.24(3) 7
Cu2B C9 2.31(3) .
Cu2B N5 2.44(3) .
Cu2B N6 2.47(3) 7
Cu3 N8 2.012(4) 7_556
Cu3 N8 2.012(4) .
Cu3 N7 2.022(4) .
Cu3 N7 2.022(4) 7_556
O6 Nb4 1.957(2) 6_565
O8 Nb3 1.9590(18) 6_565
O29 Nb3 2.373(2) 6_565
O31 Nb4 2.368(3) 6_565
N1 C2 1.484(8) .
N4 C3 1.423(9) .
N8 C7 1.442(7) .
N7 C5 1.473(7) .
N2 C1 1.468(7) .
N3 C4 1.434(9) .
C1 C2 1.490(8) .
C1 H1A 0.9700 .
C1 H1B 0.9700 .
C2 H2A 0.9700 .
C2 H2B 0.9700 .
C5 C7 1.394(8) 7_556
C5 H5A 0.9700 .
C5 H5B 0.9700 .
C7 C5 1.394(8) 7_556
C7 H7A 0.9700 .
C7 H7B 0.9700 .
C3 C4 1.485(9) .
C3 H3A 0.9700 .
C3 H3B 0.9700 .
N5 C8 1.439(11) .
N5 Cu2B 1.63(4) 7
N5 Cu2A 2.141(13) 7
N6 C9 1.523(11) .
N6 Cu2A 1.831(12) 7
N6 Cu2B 2.47(3) 7
C4 H4A 0.9700 .
C4 H4B 0.9700 .
C8 C9 1.442(12) 7
C8 Cu2B 2.24(3) 7
C8 H8A 0.9700 .
C8 H8B 0.9700 .
C9 C8 1.442(12) 7
C9 H9A 0.9700 .
C9 H9B 0.9700 .

loop_
_platon_squeeze_void_nr
_platon_squeeze_void_average_x
_platon_squeeze_void_average_y
_platon_squeeze_void_average_z
_platon_squeeze_void_volume
_platon_squeeze_void_count_electrons
_platon_squeeze_void_content
1 -0.012 -0.093 -0.007 5225 2197 ' '
